data_1570421
loop_
_publ_author_name
'He, Tao-Bin'
'Yan, Bing-Chao'
'Zhou, Yuan-Fei'
'Sang, Yue-Qian'
'Li, Xiao-Nian'
'Sun, Han-Dong'
'Wang, Chu'
'Xue, Xiao-Song'
'Puno, Pema-Tenzin'

_publ_section_title
;
 Discovery and bioinspired total syntheses of unprecedented
 sesquiterpenoid dimers unveiled bifurcating [4 + 2] cycloaddition and
 target differentiation of enantiomers.
;
_journal_issue 4
_journal_name_full 'Chemical science'
_journal_page_first 1260
_journal_page_last 1270
_journal_paper_doi 10.1039/d3sc05233h
_journal_volume 15
_journal_year 2024
_chemical_absolute_configuration ad
_chemical_formula_moiety 'C30 H38 O4, H2 O'
_chemical_formula_sum 'C30 H40 O5'
_chemical_formula_weight 480.62
_space_group_crystal_system orthorhombic
_space_group_IT_number 19
_space_group_name_Hall 'P 2ac 2ab'
_space_group_name_H-M_alt 'P 21 21 21'
_atom_sites_solution_hydrogens mixed
_audit_update_record
;
2022-10-14 deposited with the CCDC.	2023-11-28 downloaded from the CCDC.
;
_cell_angle_alpha 90
_cell_angle_beta 90
_cell_angle_gamma 90
_cell_formula_units_Z 4
_cell_length_a 8.7065(2)
_cell_length_b 13.1797(2)
_cell_length_c 22.9727(4)
_cell_measurement_reflns_used 9825
_cell_measurement_temperature 100.(2)
_cell_measurement_theta_max 72.3199
_cell_measurement_theta_min 5.4336
_cell_volume 2636.10(9)
_computing_cell_refinement 'SAINT V8.38A (Bruker AXS Inc., 2017)'
_computing_data_collection 'Bruker Instrument Service vV6.2.9'
_computing_data_reduction 'SAINT V8.38A (Bruker AXS Inc., 2017)'
_computing_structure_refinement 'SHELXL-2017/1 (Sheldrick, 2017)'
_computing_structure_solution 'SHELXT 2014/5 (Sheldrick, 2014)'
_diffrn_ambient_temperature 100.(2)
_diffrn_detector_area_resol_mean 7.3910
_diffrn_measured_fraction_theta_full 0.998
_diffrn_measured_fraction_theta_max 0.998
_diffrn_measurement_device_type 'Bruker D8 QUEST PHOTON II'
_diffrn_radiation_monochromator 'Helixos MX multilayer Optic'
_diffrn_radiation_type 'Cu K\a'
_diffrn_radiation_wavelength 1.54178
_diffrn_reflns_av_R_equivalents 0.0305
_diffrn_reflns_av_unetI/netI 0.0255
_diffrn_reflns_limit_h_max 10
_diffrn_reflns_limit_h_min -7
_diffrn_reflns_limit_k_max 16
_diffrn_reflns_limit_k_min -15
_diffrn_reflns_limit_l_max 28
_diffrn_reflns_limit_l_min -28
_diffrn_reflns_number 20914
_diffrn_reflns_theta_full 72.31
_diffrn_reflns_theta_max 72.31
_diffrn_reflns_theta_min 3.85
_diffrn_source 'Ius Diamond'
_diffrn_source_type Microfocus
_exptl_absorpt_coefficient_mu 0.644
_exptl_absorpt_correction_T_max 0.92
_exptl_absorpt_correction_T_min 0.80
_exptl_absorpt_correction_type multi-scan
_exptl_absorpt_process_details
;
SADABS-2016/2 - Bruker AXS area detector scaling and absorption correction
;
_exptl_crystal_colour 'clear light colourless'
_exptl_crystal_density_diffrn 1.211
_exptl_crystal_density_method 'not measured'
_exptl_crystal_description prism
_exptl_crystal_F_000 1040
_exptl_crystal_size_max 0.800
_exptl_crystal_size_mid 0.510
_exptl_crystal_size_min 0.140
_refine_diff_density_max 0.244
_refine_diff_density_min -0.178
_refine_ls_abs_structure_details
;

Flack x determined using 2176 quotients [(I+)-(I-)]/[(I+)+(I-)]
(Parsons, Flack and Wagner, Acta Cryst. B69 (2013) 249-259).
;
_refine_ls_abs_structure_Flack -0.01(4)
_refine_ls_extinction_method none
_refine_ls_goodness_of_fit_ref 1.048
_refine_ls_hydrogen_treatment mixed
_refine_ls_matrix_type full
_refine_ls_number_parameters 326
_refine_ls_number_reflns 5192
_refine_ls_number_restraints 0
_refine_ls_restrained_S_all 1.048
_refine_ls_R_factor_all 0.0318
_refine_ls_R_factor_gt 0.0307
_refine_ls_shift/su_max 0.000
_refine_ls_shift/su_mean 0.000
_refine_ls_structure_factor_coef Fsqd
_refine_ls_weighting_details 'w=1/[\s^2^(Fo^2^)+(0.0454P)^2^+0.5759P] where P=(Fo^2^+2Fc^2^)/3'
_refine_ls_weighting_scheme calc
_refine_ls_wR_factor_gt 0.0794
_refine_ls_wR_factor_ref 0.0806
_reflns_number_gt 5073
_reflns_number_total 5192
_reflns_threshold_expression 'I > 2\s(I)'
_cod_data_source_file d3sc05233h2.cif
_cod_data_source_block she155
_cod_depositor_comments
;
The following automatic conversions were performed:

data item '_exptl_absorpt_correction_type' value 'Multi-Scan' was
changed to 'multi-scan' in accordance with the
/home/data/users/saulius/crontab/automatic-downloads/rss-feeds/RSC/lib/dictionaries/cif_core.dic
dictionary named 'cif_core.dic' version 2.4.2 last updated on
2011-04-26.

Automatic conversion script
Id: cif_fix_values 8170 2020-07-09 18:12:32Z antanas 

 Adding full bibliography for 1570418--1570425.cif.
;
_cod_database_code 1570421

loop_
_space_group_symop_operation_xyz
'x, y, z'
'x+1/2, -y+1/2, -z'
'-x, y+1/2, -z+1/2'
'-x+1/2, -y, z+1/2'

loop_
_atom_site_type_symbol
_atom_site_label
_atom_site_fract_x
_atom_site_fract_y
_atom_site_fract_z
_atom_site_U_iso_or_equiv
_atom_site_adp_type
_atom_site_calc_flag
_atom_site_refinement_flags_adp
_atom_site_refinement_flags_occupancy
_atom_site_refinement_flags_posn
_atom_site_occupancy
_atom_site_disorder_assembly
_atom_site_disorder_group
O O5 0.68124(15) 0.76268(11) 0.45809(7) 0.0265(3) Uani d . . . 1 . .
H H39 0.735713 0.811845 0.444928 0.04 Uiso d U . R 1 . .
H H40 0.589123 0.787972 0.464759 0.04 Uiso d U . R 1 . .
O O1 0.33280(14) 0.43950(10) 0.65949(6) 0.0220(3) Uani d . . . 1 . .
O O2 0.37511(14) 0.58008(10) 0.58082(6) 0.0171(3) Uani d . . . 1 . .
H H37 0.311(3) 0.543(2) 0.5870(5) 0.026 Uiso calc U . R 1 . .
O O3 1.07789(14) 0.49896(10) 0.56092(5) 0.0180(3) Uani d . . . 1 . .
O O4 0.87381(14) 0.66748(9) 0.53067(5) 0.0147(2) Uani d . . . 1 . .
H H38 0.815(3) 0.7004(12) 0.5114(11) 0.022 Uiso calc U . R 1 . .
C C1 0.7691(2) 0.41859(17) 0.80624(8) 0.0255(4) Uani d . . . 1 . .
H H15 0.855929 0.408969 0.83282 0.038 Uiso calc U . R 1 . .
H H1 0.73235 0.352341 0.792773 0.038 Uiso calc U . R 1 . .
H H16 0.685975 0.453941 0.82663 0.038 Uiso calc U . R 1 . .
C C2 0.8198(2) 0.48076(14) 0.75481(7) 0.0188(4) Uani d . . . 1 . .
C C3 0.70779(19) 0.50218(13) 0.70797(7) 0.0144(3) Uani d . . . 1 . .
C C4 0.76896(18) 0.55014(12) 0.65232(7) 0.0123(3) Uani d . . . 1 . .
C C5 0.64642(18) 0.59191(12) 0.60806(7) 0.0117(3) Uani d . . . 1 . .
H H10 0.668416 0.665858 0.602998 0.014 Uiso calc U . R 1 . .
C C6 0.66841(18) 0.54172(12) 0.54729(7) 0.0116(3) Uani d . . . 1 . .
H H29 0.592608 0.56989 0.518859 0.014 Uiso calc U . R 1 . .
C C7 0.64632(18) 0.42843(12) 0.55376(7) 0.0125(3) Uani d . . . 1 . .
C C8 0.52137(19) 0.37054(13) 0.52107(8) 0.0151(3) Uani d . . . 1 . .
H H34 0.421407 0.387847 0.540068 0.018 Uiso calc U . R 1 . .
C C9 0.5077(2) 0.40137(14) 0.45696(8) 0.0217(4) Uani d . . . 1 . .
C C10 0.6051(3) 0.3529(2) 0.41421(10) 0.0478(8) Uani d . . . 1 . .
H H2 0.571039 0.28276 0.408311 0.072 Uiso calc U . R 1 . .
H H36 0.711583 0.353065 0.428029 0.072 Uiso calc U . R 1 . .
H H35 0.598627 0.389963 0.377313 0.072 Uiso calc U . R 1 . .
C C11 0.3988(4) 0.47178(19) 0.44153(11) 0.0487(8) Uani d . . . 1 . .
H H3 0.385729 0.489861 0.401803 0.058 Uiso calc U . R 1 . .
H H4 0.336463 0.502392 0.470578 0.058 Uiso calc U . R 1 . .
C C12 0.5443(2) 0.25541(13) 0.52818(9) 0.0216(4) Uani d . . . 1 . .
H H33 0.449606 0.219508 0.516171 0.026 Uiso calc U . R 1 . .
H H32 0.62905 0.232576 0.502592 0.026 Uiso calc U . R 1 . .
C C13 0.5819(2) 0.22880(14) 0.59115(9) 0.0217(4) Uani d . . . 1 . .
H H31 0.585212 0.154119 0.595628 0.026 Uiso calc U . R 1 . .
H H5 0.500337 0.255377 0.616995 0.026 Uiso calc U . R 1 . .
C C14 0.7366(2) 0.27392(13) 0.60903(8) 0.0162(3) Uani d . . . 1 . .
H H6 0.817574 0.239554 0.585253 0.019 Uiso calc U . R 1 . .
C C15 0.7691(2) 0.24928(14) 0.67295(8) 0.0240(4) Uani d . . . 1 . .
H H7 0.866774 0.280133 0.684558 0.036 Uiso calc U . R 1 . .
H H8 0.775018 0.175548 0.677973 0.036 Uiso calc U . R 1 . .
H H9 0.686127 0.276382 0.697242 0.036 Uiso calc U . R 1 . .
C C16 0.73992(19) 0.38578(12) 0.59345(7) 0.0132(3) Uani d . . . 1 . .
C C17 0.85535(19) 0.45949(13) 0.61972(7) 0.0125(3) Uani d . . . 1 . .
H H30 0.92756 0.423687 0.646625 0.015 Uiso calc U . R 1 . .
C C18 0.47714(18) 0.58360(13) 0.62914(7) 0.0136(3) Uani d . . . 1 . .
C C19 0.4348(2) 0.67629(14) 0.66631(9) 0.0198(4) Uani d . . . 1 . .
H H13 0.44168 0.737819 0.642508 0.03 Uiso calc U . R 1 . .
H H11 0.505956 0.681535 0.699224 0.03 Uiso calc U . R 1 . .
H H12 0.329669 0.668663 0.680935 0.03 Uiso calc U . R 1 . .
C C20 0.44972(19) 0.48923(13) 0.66620(8) 0.0158(3) Uani d . . . 1 . .
C C21 0.5616(2) 0.46945(13) 0.71191(7) 0.0170(3) Uani d . . . 1 . .
H H14 0.53069 0.432463 0.745413 0.02 Uiso calc U . R 1 . .
C C22 0.9614(2) 0.52022(15) 0.75262(8) 0.0200(4) Uani d . . . 1 . .
H H25 1.030538 0.503458 0.783146 0.024 Uiso calc U . R 1 . .
C C23 1.01854(19) 0.58889(14) 0.70544(8) 0.0171(3) Uani d . . . 1 . .
H H24 1.089288 0.550269 0.679997 0.021 Uiso calc U . R 1 . .
H H23 1.077808 0.644892 0.723332 0.021 Uiso calc U . R 1 . .
C C24 0.88989(19) 0.63425(13) 0.66794(7) 0.0140(3) Uani d . . . 1 . .
H H22 0.938288 0.655841 0.630463 0.017 Uiso calc U . R 1 . .
C C25 0.8211(2) 0.72938(14) 0.69533(8) 0.0187(4) Uani d . . . 1 . .
C C26 0.7784(2) 0.73091(17) 0.75853(9) 0.0273(4) Uani d . . . 1 . .
H H17 0.73989 0.798388 0.768944 0.041 Uiso calc U . R 1 . .
H H18 0.869016 0.715089 0.782138 0.041 Uiso calc U . R 1 . .
H H19 0.69827 0.680241 0.765842 0.041 Uiso calc U . R 1 . .
C C27 0.8055(2) 0.81323(15) 0.66273(10) 0.0273(4) Uani d . . . 1 . .
H H20 0.767321 0.873928 0.679693 0.033 Uiso calc U . R 1 . .
H H21 0.832757 0.811901 0.622693 0.033 Uiso calc U . R 1 . .
C C28 0.83473(18) 0.56217(12) 0.52612(7) 0.0127(3) Uani d . . . 1 . .
C C29 0.94104(19) 0.50575(12) 0.56851(7) 0.0125(3) Uani d . . . 1 . .
C C30 0.8650(2) 0.52689(14) 0.46396(7) 0.0170(3) Uani d . . . 1 . .
H H27 0.79293 0.560487 0.437456 0.025 Uiso calc U . R 1 . .
H H28 0.851042 0.453225 0.461558 0.025 Uiso calc U . R 1 . .
H H26 0.970477 0.54428 0.4529 0.025 Uiso calc U . R 1 . .

loop_
_atom_site_aniso_label
_atom_site_aniso_U_11
_atom_site_aniso_U_22
_atom_site_aniso_U_33
_atom_site_aniso_U_12
_atom_site_aniso_U_13
_atom_site_aniso_U_23
O5 0.0140(6) 0.0229(7) 0.0425(8) 0.0030(5) 0.0024(6) 0.0142(6)
O1 0.0125(6) 0.0241(6) 0.0293(7) -0.0050(5) -0.0016(5) 0.0064(5)
O2 0.0074(5) 0.0201(6) 0.0237(6) -0.0018(5) -0.0029(5) 0.0040(5)
O3 0.0092(6) 0.0252(6) 0.0197(6) 0.0008(5) 0.0009(5) -0.0001(5)
O4 0.0119(5) 0.0140(6) 0.0182(6) -0.0021(4) -0.0018(5) 0.0023(5)
C1 0.0246(9) 0.0367(10) 0.0153(8) -0.0043(9) -0.0033(7) 0.0061(8)
C2 0.0196(9) 0.0245(9) 0.0123(8) -0.0003(7) -0.0003(7) 0.0002(7)
C3 0.0146(8) 0.0160(7) 0.0126(7) 0.0007(6) -0.0001(6) -0.0019(6)
C4 0.0088(7) 0.0148(7) 0.0131(7) -0.0007(6) -0.0006(6) -0.0007(6)
C5 0.0083(7) 0.0122(7) 0.0146(7) 0.0000(6) -0.0002(6) 0.0002(6)
C6 0.0081(7) 0.0141(7) 0.0125(7) -0.0017(6) -0.0011(6) 0.0005(6)
C7 0.0102(7) 0.0139(8) 0.0133(7) -0.0007(6) 0.0014(6) -0.0003(6)
C8 0.0130(7) 0.0155(8) 0.0167(8) -0.0027(6) -0.0026(6) 0.0013(6)
C9 0.0243(9) 0.0224(9) 0.0184(9) -0.0113(8) -0.0086(7) 0.0003(7)
C10 0.0495(15) 0.0746(19) 0.0192(10) -0.0404(14) -0.0054(10) 0.0011(11)
C11 0.083(2) 0.0291(11) 0.0345(12) -0.0189(12) -0.0386(14) 0.0119(10)
C12 0.0229(9) 0.0158(8) 0.0261(9) -0.0042(7) -0.0082(8) -0.0003(7)
C13 0.0234(9) 0.0153(8) 0.0265(9) -0.0032(7) -0.0042(8) 0.0057(7)
C14 0.0168(8) 0.0143(8) 0.0174(8) 0.0018(7) -0.0013(6) 0.0013(6)
C15 0.0317(10) 0.0186(9) 0.0218(9) 0.0003(8) -0.0064(8) 0.0065(7)
C16 0.0115(7) 0.0145(7) 0.0134(7) -0.0007(6) 0.0011(6) -0.0009(6)
C17 0.0097(7) 0.0148(7) 0.0129(7) 0.0010(6) -0.0016(6) 0.0007(6)
C18 0.0079(7) 0.0149(7) 0.0179(8) 0.0008(6) -0.0014(6) 0.0003(6)
C19 0.0118(8) 0.0186(8) 0.0291(9) 0.0010(7) 0.0049(7) -0.0034(7)
C20 0.0102(7) 0.0184(8) 0.0187(8) -0.0002(6) 0.0035(7) 0.0005(7)
C21 0.0155(8) 0.0201(8) 0.0152(8) -0.0008(7) 0.0025(7) 0.0025(7)
C22 0.0168(9) 0.0281(9) 0.0151(8) 0.0009(7) -0.0035(7) 0.0010(7)
C23 0.0107(7) 0.0236(8) 0.0171(8) -0.0022(7) -0.0027(6) -0.0023(7)
C24 0.0104(7) 0.0175(8) 0.0140(7) -0.0030(6) -0.0002(6) -0.0019(6)
C25 0.0120(7) 0.0195(8) 0.0245(9) -0.0031(7) -0.0017(7) -0.0072(7)
C26 0.0269(10) 0.0281(9) 0.0269(10) 0.0010(8) 0.0014(8) -0.0115(8)
C27 0.0272(10) 0.0180(8) 0.0367(11) -0.0027(8) -0.0010(9) -0.0060(8)
C28 0.0104(7) 0.0141(7) 0.0137(7) -0.0021(6) -0.0015(6) 0.0019(6)
C29 0.0102(7) 0.0136(7) 0.0138(7) -0.0015(6) -0.0016(6) -0.0025(6)
C30 0.0152(8) 0.0230(9) 0.0127(8) -0.0015(7) 0.0000(6) 0.0000(6)

loop_
_atom_type_symbol
_atom_type_description
_atom_type_scat_dispersion_real
_atom_type_scat_dispersion_imag
_atom_type_scat_source
C C 0.0181 0.0091 'International Tables Vol C Tables 4.2.6.8 and 6.1.1.4'
H H 0.0000 0.0000 'International Tables Vol C Tables 4.2.6.8 and 6.1.1.4'
O O 0.0492 0.0322 'International Tables Vol C Tables 4.2.6.8 and 6.1.1.4'

loop_
_geom_angle_atom_site_label_1
_geom_angle_atom_site_label_2
_geom_angle_atom_site_label_3
_geom_angle_site_symmetry_1
_geom_angle_site_symmetry_3
_geom_angle
_geom_angle_publ_flag
H39 O5 H40 . . 106.2 ?
C18 O2 H37 . . 109.5 ?
C28 O4 H38 . . 109.5 ?
C2 C1 H15 . . 109.5 ?
C2 C1 H1 . . 109.5 ?
H15 C1 H1 . . 109.5 ?
C2 C1 H16 . . 109.5 ?
H15 C1 H16 . . 109.5 ?
H1 C1 H16 . . 109.5 ?
C22 C2 C3 . . 120.37(16) ?
C22 C2 C1 . . 120.77(17) ?
C3 C2 C1 . . 118.78(16) ?
C21 C3 C2 . . 120.87(16) ?
C21 C3 C4 . . 121.33(15) ?
C2 C3 C4 . . 117.34(14) ?
C3 C4 C24 . . 109.62(13) ?
C3 C4 C5 . . 116.80(13) ?
C24 C4 C5 . . 110.82(13) ?
C3 C4 C17 . . 104.34(13) ?
C24 C4 C17 . . 108.62(13) ?
C5 C4 C17 . . 106.13(13) ?
C18 C5 C6 . . 111.46(13) ?
C18 C5 C4 . . 114.63(13) ?
C6 C5 C4 . . 110.34(13) ?
C18 C5 H10 . . 106.6 ?
C6 C5 H10 . . 106.6 ?
C4 C5 H10 . . 106.6 ?
C7 C6 C28 . . 108.73(13) ?
C7 C6 C5 . . 108.40(13) ?
C28 C6 C5 . . 108.79(13) ?
C7 C6 H29 . . 110.3 ?
C28 C6 H29 . . 110.3 ?
C5 C6 H29 . . 110.3 ?
C16 C7 C6 . . 113.69(14) ?
C16 C7 C8 . . 123.79(15) ?
C6 C7 C8 . . 122.39(14) ?
C7 C8 C9 . . 113.30(14) ?
C7 C8 C12 . . 110.37(14) ?
C9 C8 C12 . . 111.93(15) ?
C7 C8 H34 . . 107.0 ?
C9 C8 H34 . . 107.0 ?
C12 C8 H34 . . 107.0 ?
C11 C9 C10 . . 121.9(2) ?
C11 C9 C8 . . 118.7(2) ?
C10 C9 C8 . . 119.35(19) ?
C9 C10 H2 . . 109.5 ?
C9 C10 H36 . . 109.5 ?
H2 C10 H36 . . 109.5 ?
C9 C10 H35 . . 109.5 ?
H2 C10 H35 . . 109.5 ?
H36 C10 H35 . . 109.5 ?
C9 C11 H3 . . 120.0 ?
C9 C11 H4 . . 120.0 ?
H3 C11 H4 . . 120.0 ?
C13 C12 C8 . . 110.82(15) ?
C13 C12 H33 . . 109.5 ?
C8 C12 H33 . . 109.5 ?
C13 C12 H32 . . 109.5 ?
C8 C12 H32 . . 109.5 ?
H33 C12 H32 . . 108.1 ?
C12 C13 C14 . . 110.78(15) ?
C12 C13 H31 . . 109.5 ?
C14 C13 H31 . . 109.5 ?
C12 C13 H5 . . 109.5 ?
C14 C13 H5 . . 109.5 ?
H31 C13 H5 . . 108.1 ?
C16 C14 C13 . . 109.35(14) ?
C16 C14 C15 . . 115.41(15) ?
C13 C14 C15 . . 109.74(15) ?
C16 C14 H6 . . 107.3 ?
C13 C14 H6 . . 107.3 ?
C15 C14 H6 . . 107.3 ?
C14 C15 H7 . . 109.5 ?
C14 C15 H8 . . 109.5 ?
H7 C15 H8 . . 109.5 ?
C14 C15 H9 . . 109.5 ?
H7 C15 H9 . . 109.5 ?
H8 C15 H9 . . 109.5 ?
C7 C16 C14 . . 123.65(15) ?
C7 C16 C17 . . 113.69(14) ?
C14 C16 C17 . . 122.61(15) ?
C29 C17 C16 . . 105.85(13) ?
C29 C17 C4 . . 107.08(13) ?
C16 C17 C4 . . 110.62(13) ?
C29 C17 H30 . . 111.0 ?
C16 C17 H30 . . 111.0 ?
C4 C17 H30 . . 111.0 ?
O2 C18 C20 . . 108.12(14) ?
O2 C18 C19 . . 108.06(14) ?
C20 C18 C19 . . 107.50(14) ?
O2 C18 C5 . . 110.55(13) ?
C20 C18 C5 . . 112.30(13) ?
C19 C18 C5 . . 110.17(14) ?
C18 C19 H13 . . 109.5 ?
C18 C19 H11 . . 109.5 ?
H13 C19 H11 . . 109.5 ?
C18 C19 H12 . . 109.5 ?
H13 C19 H12 . . 109.5 ?
H11 C19 H12 . . 109.5 ?
O1 C20 C21 . . 123.57(16) ?
O1 C20 C18 . . 119.86(16) ?
C21 C20 C18 . . 116.33(15) ?
C3 C21 C20 . . 121.77(16) ?
C3 C21 H14 . . 119.1 ?
C20 C21 H14 . . 119.1 ?
C2 C22 C23 . . 124.60(16) ?
C2 C22 H25 . . 117.7 ?
C23 C22 H25 . . 117.7 ?
C22 C23 C24 . . 113.56(14) ?
C22 C23 H24 . . 108.9 ?
C24 C23 H24 . . 108.9 ?
C22 C23 H23 . . 108.9 ?
C24 C23 H23 . . 108.9 ?
H24 C23 H23 . . 107.7 ?
C25 C24 C23 . . 112.06(14) ?
C25 C24 C4 . . 114.28(13) ?
C23 C24 C4 . . 110.05(14) ?
C25 C24 H22 . . 106.7 ?
C23 C24 H22 . . 106.7 ?
C4 C24 H22 . . 106.7 ?
C27 C25 C26 . . 120.30(18) ?
C27 C25 C24 . . 119.11(17) ?
C26 C25 C24 . . 120.52(17) ?
C25 C26 H17 . . 109.5 ?
C25 C26 H18 . . 109.5 ?
H17 C26 H18 . . 109.5 ?
C25 C26 H19 . . 109.5 ?
H17 C26 H19 . . 109.5 ?
H18 C26 H19 . . 109.5 ?
C25 C27 H20 . . 120.0 ?
C25 C27 H21 . . 120.0 ?
H20 C27 H21 . . 120.0 ?
O4 C28 C30 . . 108.83(13) ?
O4 C28 C29 . . 106.24(13) ?
C30 C28 C29 . . 110.00(14) ?
O4 C28 C6 . . 111.54(13) ?
C30 C28 C6 . . 113.70(14) ?
C29 C28 C6 . . 106.24(13) ?
O3 C29 C17 . . 124.49(15) ?
O3 C29 C28 . . 122.61(15) ?
C17 C29 C28 . . 112.90(13) ?
C28 C30 H27 . . 109.5 ?
C28 C30 H28 . . 109.5 ?
H27 C30 H28 . . 109.5 ?
C28 C30 H26 . . 109.5 ?
H27 C30 H26 . . 109.5 ?
H28 C30 H26 . . 109.5 ?

loop_
_geom_bond_atom_site_label_1
_geom_bond_atom_site_label_2
_geom_bond_site_symmetry_2
_geom_bond_distance
_geom_bond_publ_flag
O5 H39 . 0.8581 ?
O5 H40 . 0.8819 ?
O1 C20 . 1.220(2) ?
O2 C18 . 1.422(2) ?
O2 H37 . 0.75(3) ?
O3 C29 . 1.208(2) ?
O4 C28 . 1.433(2) ?
O4 H38 . 0.80(3) ?
C1 C2 . 1.504(2) ?
C1 H15 . 0.98 ?
C1 H1 . 0.98 ?
C1 H16 . 0.98 ?
C2 C22 . 1.339(3) ?
C2 C3 . 1.480(2) ?
C3 C21 . 1.347(2) ?
C3 C4 . 1.522(2) ?
C4 C24 . 1.570(2) ?
C4 C5 . 1.573(2) ?
C4 C17 . 1.598(2) ?
C5 C18 . 1.555(2) ?
C5 C6 . 1.557(2) ?
C5 H10 . 1.0 ?
C6 C7 . 1.513(2) ?
C6 C28 . 1.551(2) ?
C6 H29 . 1.0 ?
C7 C16 . 1.346(2) ?
C7 C8 . 1.526(2) ?
C8 C9 . 1.532(2) ?
C8 C12 . 1.539(2) ?
C8 H34 . 1.0 ?
C9 C11 . 1.374(4) ?
C9 C10 . 1.446(4) ?
C10 H2 . 0.98 ?
C10 H36 . 0.98 ?
C10 H35 . 0.98 ?
C11 H3 . 0.95 ?
C11 H4 . 0.95 ?
C12 C13 . 1.524(3) ?
C12 H33 . 0.99 ?
C12 H32 . 0.99 ?
C13 C14 . 1.528(3) ?
C13 H31 . 0.99 ?
C13 H5 . 0.99 ?
C14 C16 . 1.517(2) ?
C14 C15 . 1.530(2) ?
C14 H6 . 1.0 ?
C15 H7 . 0.98 ?
C15 H8 . 0.98 ?
C15 H9 . 0.98 ?
C16 C17 . 1.522(2) ?
C17 C29 . 1.521(2) ?
C17 H30 . 1.0 ?
C18 C20 . 1.526(2) ?
C18 C19 . 1.535(2) ?
C19 H13 . 0.98 ?
C19 H11 . 0.98 ?
C19 H12 . 0.98 ?
C20 C21 . 1.456(2) ?
C21 H14 . 0.95 ?
C22 C23 . 1.497(3) ?
C22 H25 . 0.95 ?
C23 C24 . 1.534(2) ?
C23 H24 . 0.99 ?
C23 H23 . 0.99 ?
C24 C25 . 1.525(2) ?
C24 H22 . 1.0 ?
C25 C27 . 1.342(3) ?
C25 C26 . 1.499(3) ?
C26 H17 . 0.98 ?
C26 H18 . 0.98 ?
C26 H19 . 0.98 ?
C27 H20 . 0.95 ?
C27 H21 . 0.95 ?
C28 C30 . 1.525(2) ?
C28 C29 . 1.536(2) ?
C30 H27 . 0.98 ?
C30 H28 . 0.98 ?
C30 H26 . 0.98 ?

loop_
_geom_hbond_atom_site_label_D
_geom_hbond_atom_site_label_H
_geom_hbond_atom_site_label_A
_geom_hbond_site_symmetry_A
_geom_hbond_distance_DH
_geom_hbond_distance_HA
_geom_hbond_distance_DA
_geom_hbond_angle_DHA
_geom_hbond_publ_flag
O5 H39 O2 2_566 0.86 1.96 2.8183(18) 174.9 ?
O5 H40 O4 2_466 0.88 1.97 2.8422(18) 171.4 ?
O2 H37 O1 . 0.75 2.16 2.6144(18) 119.5 ?
O2 H37 O3 1_455 0.75 2.20 2.8370(18) 143.3 ?
O4 H38 O5 . 0.80 1.88 2.6768(19) 171.7 ?

loop_
_geom_torsion_atom_site_label_1
_geom_torsion_atom_site_label_2
_geom_torsion_atom_site_label_3
_geom_torsion_atom_site_label_4
_geom_torsion_site_symmetry_1
_geom_torsion_site_symmetry_2
_geom_torsion_site_symmetry_3
_geom_torsion_site_symmetry_4
_geom_torsion
_geom_torsion_publ_flag
C22 C2 C3 C21 . . . . -174.83(18) ?
C1 C2 C3 C21 . . . . 2.0(3) ?
C22 C2 C3 C4 . . . . 12.9(2) ?
C1 C2 C3 C4 . . . . -170.30(16) ?
C21 C3 C4 C24 . . . . 146.34(16) ?
C2 C3 C4 C24 . . . . -41.4(2) ?
C21 C3 C4 C5 . . . . 19.3(2) ?
C2 C3 C4 C5 . . . . -168.44(14) ?
C21 C3 C4 C17 . . . . -97.50(18) ?
C2 C3 C4 C17 . . . . 74.78(17) ?
C3 C4 C5 C18 . . . . 3.2(2) ?
C24 C4 C5 C18 . . . . -123.25(15) ?
C17 C4 C5 C18 . . . . 119.01(15) ?
C3 C4 C5 C6 . . . . -123.58(15) ?
C24 C4 C5 C6 . . . . 109.95(15) ?
C17 C4 C5 C6 . . . . -7.80(16) ?
C18 C5 C6 C7 . . . . -67.63(17) ?
C4 C5 C6 C7 . . . . 60.92(16) ?
C18 C5 C6 C28 . . . . 174.30(13) ?
C4 C5 C6 C28 . . . . -57.15(17) ?
C28 C6 C7 C16 . . . . 61.84(18) ?
C5 C6 C7 C16 . . . . -56.27(18) ?
C28 C6 C7 C8 . . . . -122.19(16) ?
C5 C6 C7 C8 . . . . 119.70(16) ?
C16 C7 C8 C9 . . . . -140.47(17) ?
C6 C7 C8 C9 . . . . 44.0(2) ?
C16 C7 C8 C12 . . . . -14.1(2) ?
C6 C7 C8 C12 . . . . 170.38(15) ?
C7 C8 C9 C11 . . . . -96.5(2) ?
C12 C8 C9 C11 . . . . 137.90(19) ?
C7 C8 C9 C10 . . . . 86.0(2) ?
C12 C8 C9 C10 . . . . -39.6(2) ?
C7 C8 C12 C13 . . . . 44.1(2) ?
C9 C8 C12 C13 . . . . 171.31(15) ?
C8 C12 C13 C14 . . . . -65.2(2) ?
C12 C13 C14 C16 . . . . 50.5(2) ?
C12 C13 C14 C15 . . . . 178.04(15) ?
C6 C7 C16 C14 . . . . 178.21(15) ?
C8 C7 C16 C14 . . . . 2.3(3) ?
C6 C7 C16 C17 . . . . -4.3(2) ?
C8 C7 C16 C17 . . . . 179.76(15) ?
C13 C14 C16 C7 . . . . -20.3(2) ?
C15 C14 C16 C7 . . . . -144.57(18) ?
C13 C14 C16 C17 . . . . 162.47(16) ?
C15 C14 C16 C17 . . . . 38.2(2) ?
C7 C16 C17 C29 . . . . -55.09(18) ?
C14 C16 C17 C29 . . . . 122.39(16) ?
C7 C16 C17 C4 . . . . 60.57(18) ?
C14 C16 C17 C4 . . . . -121.95(16) ?
C3 C4 C17 C29 . . . . -171.14(13) ?
C24 C4 C17 C29 . . . . -54.28(16) ?
C5 C4 C17 C29 . . . . 64.92(15) ?
C3 C4 C17 C16 . . . . 73.98(16) ?
C24 C4 C17 C16 . . . . -169.16(13) ?
C5 C4 C17 C16 . . . . -49.96(16) ?
C6 C5 C18 O2 . . . . -28.57(19) ?
C4 C5 C18 O2 . . . . -154.79(13) ?
C6 C5 C18 C20 . . . . 92.28(16) ?
C4 C5 C18 C20 . . . . -33.94(19) ?
C6 C5 C18 C19 . . . . -147.93(14) ?
C4 C5 C18 C19 . . . . 85.85(17) ?
O2 C18 C20 O1 . . . . -16.2(2) ?
C19 C18 C20 O1 . . . . 100.27(18) ?
C5 C18 C20 O1 . . . . -138.40(17) ?
O2 C18 C20 C21 . . . . 169.27(14) ?
C19 C18 C20 C21 . . . . -74.30(18) ?
C5 C18 C20 C21 . . . . 47.0(2) ?
C2 C3 C21 C20 . . . . -179.68(16) ?
C4 C3 C21 C20 . . . . -7.7(3) ?
O1 C20 C21 C3 . . . . 158.82(18) ?
C18 C20 C21 C3 . . . . -26.8(2) ?
C3 C2 C22 C23 . . . . 1.3(3) ?
C1 C2 C22 C23 . . . . -175.50(18) ?
C2 C22 C23 C24 . . . . 15.6(3) ?
C22 C23 C24 C25 . . . . 84.46(19) ?
C22 C23 C24 C4 . . . . -43.9(2) ?
C3 C4 C24 C25 . . . . -70.94(18) ?
C5 C4 C24 C25 . . . . 59.41(18) ?
C17 C4 C24 C25 . . . . 175.63(14) ?
C3 C4 C24 C23 . . . . 56.15(18) ?
C5 C4 C24 C23 . . . . -173.50(13) ?
C17 C4 C24 C23 . . . . -57.28(17) ?
C23 C24 C25 C27 . . . . 130.43(18) ?
C4 C24 C25 C27 . . . . -103.52(19) ?
C23 C24 C25 C26 . . . . -46.6(2) ?
C4 C24 C25 C26 . . . . 79.4(2) ?
C7 C6 C28 O4 . . . . -167.86(13) ?
C5 C6 C28 O4 . . . . -49.99(17) ?
C7 C6 C28 C30 . . . . 68.63(17) ?
C5 C6 C28 C30 . . . . -173.51(13) ?
C7 C6 C28 C29 . . . . -52.50(16) ?
C5 C6 C28 C29 . . . . 65.36(16) ?
C16 C17 C29 O3 . . . . -119.65(18) ?
C4 C17 C29 O3 . . . . 122.31(17) ?
C16 C17 C29 C28 . . . . 59.75(17) ?
C4 C17 C29 C28 . . . . -58.29(17) ?
O4 C28 C29 O3 . . . . -68.0(2) ?
C30 C28 C29 O3 . . . . 49.6(2) ?
C6 C28 C29 O3 . . . . 173.10(16) ?
O4 C28 C29 C17 . . . . 112.58(15) ?
C30 C28 C29 C17 . . . . -129.79(15) ?
C6 C28 C29 C17 . . . . -6.31(18) ?
